data_7049602
loop_
_publ_author_name
'Khan, Firoz Shah Tuglak'
'Shah, Syed Jehanger'
'Bhowmik, Susovan'
'Reinhard, Fabi\'an G Cant\'u'
'Sainna, Mala A.'
'de Visser, Sam P.'
'Rath, Sankar Prasad'

_publ_section_title
;
 Equatorial ligand plane perturbations lead to a spin-state change in an
 iron(iii) porphyrin dimer.
;
_journal_issue 19
_journal_name_full 'Dalton transactions (Cambridge, England : 2003)'
_journal_page_first 6353
_journal_page_last 6357
_journal_paper_doi 10.1039/c9dt01182j
_journal_volume 48
_journal_year 2019
_chemical_formula_sum 'C86 H92 Fe2 N14 O14'
_chemical_formula_weight 1657.43
_space_group_crystal_system triclinic
_space_group_IT_number 2
_space_group_name_Hall '-P 1'
_space_group_name_H-M_alt 'P -1'
_symmetry_space_group_name_Hall '-P 1'
_symmetry_space_group_name_H-M 'P -1'
_atom_sites_solution_hydrogens geom
_audit_creation_method SHELXL-2018/3
_audit_update_record
;
2019-03-19 deposited with the CCDC.    2019-04-04 downloaded from the CCDC.
;
_cell_angle_alpha 62.358(5)
_cell_angle_beta 74.156(5)
_cell_angle_gamma 72.733(5)
_cell_formula_units_Z 1
_cell_length_a 12.077(5)
_cell_length_b 13.443(5)
_cell_length_c 14.103(5)
_cell_measurement_reflns_used 999
_cell_measurement_temperature 100(2)
_cell_measurement_theta_max 27.0
_cell_measurement_theta_min 2.5
_cell_volume 1912.0(13)
_computing_cell_refinement 'Bruker SAINT'
_computing_data_collection 'Bruker APEX'
_computing_data_reduction 'Bruker SAINT'
_computing_molecular_graphics 'SHELXL 5.1, XP (Sheldrick, 1994)'
_computing_publication_material SHELXL-97
_computing_structure_refinement 'SHELXL-2018/3 (Sheldrick, 2018)'
_computing_structure_solution 'SHELXS-97 (Sheldrick, 2008)'
_diffrn_ambient_temperature 100(2)
_diffrn_measured_fraction_theta_full 0.999
_diffrn_measured_fraction_theta_max 0.999
_diffrn_measurement_device_type 'Bruker SMART APEX'
_diffrn_measurement_method \w
_diffrn_radiation_type MoK\a
_diffrn_radiation_wavelength 0.71069
_diffrn_reflns_av_R_equivalents 0.0746
_diffrn_reflns_av_unetI/netI 0.0822
_diffrn_reflns_Laue_measured_fraction_full 0.999
_diffrn_reflns_Laue_measured_fraction_max 0.999
_diffrn_reflns_limit_h_max 14
_diffrn_reflns_limit_h_min -14
_diffrn_reflns_limit_k_max 16
_diffrn_reflns_limit_k_min -16
_diffrn_reflns_limit_l_max 17
_diffrn_reflns_limit_l_min -17
_diffrn_reflns_number 32037
_diffrn_reflns_point_group_measured_fraction_full 0.999
_diffrn_reflns_point_group_measured_fraction_max 0.999
_diffrn_reflns_theta_full 25.000
_diffrn_reflns_theta_max 25.498
_diffrn_reflns_theta_min 2.236
_diffrn_source 'fine-focus sealed tube'
_exptl_absorpt_coefficient_mu 0.458
_exptl_absorpt_correction_T_max 0.955
_exptl_absorpt_correction_T_min 0.926
_exptl_absorpt_correction_type multi-scan
_exptl_absorpt_process_details 'SADABS 2.05 (Sheldrick, 2002)'
_exptl_crystal_colour 'dark red'
_exptl_crystal_density_diffrn 1.439
_exptl_crystal_description block
_exptl_crystal_F_000 870
_exptl_crystal_size_max 0.180
_exptl_crystal_size_mid 0.140
_exptl_crystal_size_min 0.100
_refine_diff_density_max 1.271
_refine_diff_density_min -0.384
_refine_diff_density_rms 0.093
_refine_ls_extinction_method none
_refine_ls_goodness_of_fit_ref 1.039
_refine_ls_hydrogen_treatment constr
_refine_ls_matrix_type full
_refine_ls_number_parameters 531
_refine_ls_number_reflns 7129
_refine_ls_number_restraints 0
_refine_ls_restrained_S_all 1.039
_refine_ls_R_factor_all 0.1112
_refine_ls_R_factor_gt 0.0664
_refine_ls_shift/su_max 0.000
_refine_ls_shift/su_mean 0.000
_refine_ls_structure_factor_coef Fsqd
_refine_ls_weighting_details 'w=1/[\s^2^(Fo^2^)+(0.0811P)^2^+3.7439P] where P=(Fo^2^+2Fc^2^)/3'
_refine_ls_weighting_scheme calc
_refine_ls_wR_factor_gt 0.1553
_refine_ls_wR_factor_ref 0.1770
_reflns_Friedel_coverage 0.000
_reflns_number_gt 4861
_reflns_number_total 7129
_reflns_threshold_expression 'I > 2\s(I)'
_cod_data_source_file c9dt01182j2.cif
_cod_data_source_block shelx
_cod_depositor_comments 'Adding full bibliography for 7049602--7049603.cif.'
_cod_database_code 7049602
_shelx_shelxl_version_number 2018/3
_shelx_space_group_comment
;
The symmetry employed for this shelxl refinement is uniquely defined
by the following loop, which should always be used as a source of
symmetry information in preference to the above space-group names.
They are only intended as comments.
;
_shelx_estimated_absorpt_t_min 0.922
_shelx_estimated_absorpt_t_max 0.956

loop_
_space_group_symop_operation_xyz
'x, y, z'
'-x, -y, -z'

loop_
_atom_site_label
_atom_site_type_symbol
_atom_site_fract_x
_atom_site_fract_y
_atom_site_fract_z
_atom_site_U_iso_or_equiv
_atom_site_adp_type
_atom_site_occupancy
_atom_site_site_symmetry_order
_atom_site_calc_flag
_atom_site_refinement_flags_posn
_atom_site_refinement_flags_adp
Fe1 Fe 0.56273(5) 0.07650(5) 0.77141(5) 0.01781(19) Uani 1 1 d . .
O1 O 0.5266(3) 0.0474(2) 0.6636(2) 0.0237(7) Uani 1 1 d . .
O2 O 0.4186(3) -0.1377(3) 0.7595(3) 0.0371(8) Uani 1 1 d . .
O3 O 0.5458(3) -0.2891(3) 0.7568(3) 0.0382(9) Uani 1 1 d . .
O4 O 0.7369(3) -0.2441(3) 0.3941(3) 0.0365(8) Uani 1 1 d . .
O5 O 0.8066(3) -0.0904(3) 0.2876(3) 0.0398(9) Uani 1 1 d . .
O6 O 0.7634(3) 0.1910(3) 0.4392(3) 0.0320(8) Uani 1 1 d . .
O7 O 0.5738(3) 0.2401(3) 0.4754(3) 0.0362(8) Uani 1 1 d . .
N1 N 0.4344(3) 0.2135(3) 0.7755(3) 0.0177(8) Uani 1 1 d . .
N2 N 0.4681(3) -0.0282(3) 0.9058(3) 0.0201(8) Uani 1 1 d . .
N3 N 0.7068(3) -0.0545(3) 0.8086(3) 0.0223(8) Uani 1 1 d . .
N4 N 0.6746(3) 0.1894(3) 0.6877(3) 0.0180(8) Uani 1 1 d . .
N5 N 0.5100(4) -0.1856(3) 0.7196(3) 0.0312(9) Uani 1 1 d . .
N6 N 0.7495(3) -0.1493(3) 0.3732(3) 0.0326(10) Uani 1 1 d . .
N7 N 0.6656(4) 0.1688(3) 0.4710(3) 0.0298(9) Uani 1 1 d . .
C1 C 0.4332(4) 0.3297(3) 0.7087(3) 0.0185(9) Uani 1 1 d . .
C2 C 0.3187(4) 0.3960(3) 0.7308(3) 0.0204(9) Uani 1 1 d . .
C3 C 0.2506(4) 0.3210(3) 0.8061(3) 0.0200(9) Uani 1 1 d . .
C4 C 0.3227(4) 0.2085(3) 0.8332(3) 0.0196(9) Uani 1 1 d . .
C5 C 0.2848(4) 0.1091(3) 0.9100(3) 0.0219(10) Uani 1 1 d . .
H5A H 0.204494 0.117349 0.942320 0.026 Uiso 1 1 calc R U
C6 C 0.3514(4) -0.0006(3) 0.9447(3) 0.0219(10) Uani 1 1 d . .
C7 C 0.3081(4) -0.1021(4) 1.0255(3) 0.0245(10) Uani 1 1 d . .
C8 C 0.4001(4) -0.1919(3) 1.0340(3) 0.0232(10) Uani 1 1 d . .
C9 C 0.4999(4) -0.1465(3) 0.9605(3) 0.0216(10) Uani 1 1 d . .
C10 C 0.6086(4) -0.2102(3) 0.9434(3) 0.0240(10) Uani 1 1 d . .
H10A H 0.618311 -0.290799 0.984145 0.029 Uiso 1 1 calc R U
C11 C 0.7061(4) -0.1692(3) 0.8728(3) 0.0219(10) Uani 1 1 d . .
C12 C 0.8206(4) -0.2371(3) 0.8588(3) 0.0246(10) Uani 1 1 d . .
C13 C 0.8925(4) -0.1640(4) 0.7865(4) 0.0262(10) Uani 1 1 d . .
C14 C 0.8211(4) -0.0503(3) 0.7566(3) 0.0234(10) Uani 1 1 d . .
C15 C 0.8605(4) 0.0508(3) 0.6912(3) 0.0238(10) Uani 1 1 d . .
H15A H 0.941816 0.043793 0.662066 0.029 Uiso 1 1 calc R U
C16 C 0.7953(4) 0.1608(3) 0.6636(3) 0.0209(10) Uani 1 1 d . .
C17 C 0.8435(4) 0.2630(4) 0.6026(3) 0.0228(10) Uani 1 1 d . .
C18 C 0.7521(4) 0.3538(3) 0.5850(3) 0.0204(9) Uani 1 1 d . .
C19 C 0.6456(4) 0.3081(3) 0.6358(3) 0.0192(9) Uani 1 1 d . .
C20 C 0.5303(4) 0.3720(3) 0.6365(3) 0.0163(9) Uani 1 1 d . .
C21 C 0.2836(4) 0.5242(3) 0.6957(3) 0.0229(10) Uani 1 1 d . .
H21A H 0.196880 0.547061 0.705898 0.028 Uiso 1 1 calc R U
H21B H 0.313974 0.563483 0.617638 0.028 Uiso 1 1 calc R U
C22 C 0.3319(4) 0.5611(4) 0.7610(4) 0.0303(11) Uani 1 1 d . .
H22A H 0.304595 0.643785 0.739526 0.045 Uiso 1 1 calc R U
H22B H 0.417988 0.543251 0.746962 0.045 Uiso 1 1 calc R U
H22C H 0.304292 0.520042 0.838456 0.045 Uiso 1 1 calc R U
C23 C 0.1226(4) 0.3455(4) 0.8501(4) 0.0252(10) Uani 1 1 d . .
H23A H 0.101908 0.421483 0.852264 0.030 Uiso 1 1 calc R U
H23B H 0.106864 0.287260 0.925267 0.030 Uiso 1 1 calc R U
C24 C 0.0463(4) 0.3441(4) 0.7813(4) 0.0319(11) Uani 1 1 d . .
H24A H -0.036499 0.358033 0.813354 0.048 Uiso 1 1 calc R U
H24B H 0.067340 0.269303 0.778269 0.048 Uiso 1 1 calc R U
H24C H 0.058909 0.404225 0.707745 0.048 Uiso 1 1 calc R U
C25 C 0.1843(4) -0.1055(4) 1.0795(4) 0.0281(11) Uani 1 1 d . .
H25A H 0.182368 -0.170853 1.151798 0.034 Uiso 1 1 calc R U
H25B H 0.148014 -0.034167 1.089975 0.034 Uiso 1 1 calc R U
C26 C 0.1160(5) -0.1175(5) 1.0139(5) 0.0464(14) Uani 1 1 d . .
H26A H 0.034431 -0.118220 1.050553 0.070 Uiso 1 1 calc R U
H26B H 0.150377 -0.189363 1.005556 0.070 Uiso 1 1 calc R U
H26C H 0.117988 -0.052873 0.942314 0.070 Uiso 1 1 calc R U
C27 C 0.4016(4) -0.3162(4) 1.1040(4) 0.0305(11) Uani 1 1 d . .
H27A H 0.334551 -0.323970 1.164151 0.037 Uiso 1 1 calc R U
H27B H 0.474729 -0.351000 1.136057 0.037 Uiso 1 1 calc R U
C28 C 0.3945(5) -0.3817(4) 1.0433(4) 0.0421(14) Uani 1 1 d . .
H28A H 0.397564 -0.462726 1.092936 0.063 Uiso 1 1 calc R U
H28B H 0.460711 -0.374661 0.983588 0.063 Uiso 1 1 calc R U
H28C H 0.320566 -0.350095 1.014046 0.063 Uiso 1 1 calc R U
C29 C 0.8517(4) -0.3659(4) 0.9133(4) 0.0324(12) Uani 1 1 d . .
H29A H 0.936309 -0.389912 0.918921 0.039 Uiso 1 1 calc R U
H29B H 0.806921 -0.392518 0.987814 0.039 Uiso 1 1 calc R U
C30 C 0.8262(5) -0.4218(4) 0.8545(5) 0.0462(14) Uani 1 1 d . .
H30A H 0.843886 -0.505204 0.895464 0.069 Uiso 1 1 calc R U
H30B H 0.874826 -0.400602 0.782590 0.069 Uiso 1 1 calc R U
H30C H 0.743009 -0.396549 0.846558 0.069 Uiso 1 1 calc R U
C31 C 1.0211(4) -0.1925(4) 0.7512(4) 0.0306(11) Uani 1 1 d . .
H31A H 1.042071 -0.137223 0.675733 0.037 Uiso 1 1 calc R U
H31B H 1.041961 -0.269978 0.752179 0.037 Uiso 1 1 calc R U
C32 C 1.0905(4) -0.1895(4) 0.8223(4) 0.0403(13) Uani 1 1 d . .
H32A H 1.174543 -0.208002 0.795944 0.060 Uiso 1 1 calc R U
H32B H 1.071758 -0.245801 0.896762 0.060 Uiso 1 1 calc R U
H32C H 1.070738 -0.112765 0.821023 0.060 Uiso 1 1 calc R U
C33 C 0.9712(4) 0.2649(4) 0.5673(4) 0.0284(11) Uani 1 1 d . .
H33A H 1.015486 0.198598 0.622027 0.034 Uiso 1 1 calc R U
H33B H 0.985216 0.335557 0.563685 0.034 Uiso 1 1 calc R U
C34 C 1.0168(4) 0.2604(5) 0.4591(4) 0.0399(13) Uani 1 1 d . .
H34A H 1.100972 0.261145 0.440127 0.060 Uiso 1 1 calc R U
H34B H 0.975043 0.327171 0.404100 0.060 Uiso 1 1 calc R U
H34C H 1.004152 0.190137 0.462390 0.060 Uiso 1 1 calc R U
C35 C 0.7663(4) 0.4762(3) 0.5373(3) 0.0246(10) Uani 1 1 d . .
H35A H 0.705206 0.526398 0.491294 0.029 Uiso 1 1 calc R U
H35B H 0.843969 0.483564 0.490757 0.029 Uiso 1 1 calc R U
C36 C 0.7562(4) 0.5154(4) 0.6249(4) 0.0314(11) Uani 1 1 d . .
H36A H 0.776204 0.591357 0.591523 0.047 Uiso 1 1 calc R U
H36B H 0.810365 0.460821 0.675521 0.047 Uiso 1 1 calc R U
H36C H 0.675551 0.519408 0.664142 0.047 Uiso 1 1 calc R U
C37 C 0.5093(3) 0.4912(3) 0.5471(3) 0.0180(9) Uani 1 1 d . .
H37A H 0.509673 0.554810 0.559515 0.022 Uiso 1 1 calc R U
C38 C 0.5813(4) -0.0021(4) 0.6010(3) 0.0244(10) Uani 1 1 d . .
C39 C 0.5784(4) -0.1156(4) 0.6204(4) 0.0263(10) Uani 1 1 d . .
C40 C 0.6335(4) -0.1631(4) 0.5485(4) 0.0272(11) Uani 1 1 d . .
H40A H 0.627657 -0.238380 0.564403 0.033 Uiso 1 1 calc R U
C41 C 0.6979(4) -0.1007(4) 0.4523(3) 0.0263(10) Uani 1 1 d . .
C42 C 0.7124(4) 0.0058(4) 0.4295(3) 0.0263(10) Uani 1 1 d . .
H42A H 0.761191 0.046077 0.365433 0.032 Uiso 1 1 calc R U
C43 C 0.6542(4) 0.0521(4) 0.5020(4) 0.0264(10) Uani 1 1 d . .

loop_
_atom_site_aniso_label
_atom_site_aniso_U_11
_atom_site_aniso_U_22
_atom_site_aniso_U_33
_atom_site_aniso_U_23
_atom_site_aniso_U_13
_atom_site_aniso_U_12
Fe1 0.0207(4) 0.0089(3) 0.0184(3) -0.0026(2) -0.0005(2) -0.0029(2)
O1 0.0239(17) 0.0189(15) 0.0239(16) -0.0081(13) -0.0006(13) -0.0026(13)
O2 0.032(2) 0.037(2) 0.036(2) -0.0134(16) 0.0021(16) -0.0090(16)
O3 0.058(2) 0.0136(17) 0.0333(19) -0.0025(14) -0.0031(16) -0.0093(16)
O4 0.053(2) 0.0210(18) 0.037(2) -0.0131(15) -0.0042(16) -0.0105(16)
O5 0.044(2) 0.038(2) 0.0307(19) -0.0145(16) 0.0046(16) -0.0093(17)
O6 0.030(2) 0.0297(18) 0.0347(19) -0.0112(15) 0.0013(15) -0.0132(15)
O7 0.039(2) 0.0203(17) 0.044(2) -0.0129(15) -0.0043(16) -0.0012(16)
N1 0.021(2) 0.0107(17) 0.0164(18) -0.0027(14) -0.0008(15) -0.0038(14)
N2 0.025(2) 0.0127(17) 0.0169(18) -0.0022(14) -0.0023(15) -0.0035(15)
N3 0.025(2) 0.0112(17) 0.024(2) -0.0025(15) -0.0022(16) -0.0034(15)
N4 0.020(2) 0.0111(17) 0.0200(18) -0.0054(14) -0.0022(15) -0.0018(14)
N5 0.039(3) 0.028(2) 0.027(2) -0.0089(18) -0.0062(19) -0.0114(19)
N6 0.033(2) 0.032(2) 0.029(2) -0.0124(19) -0.0037(18) -0.0023(19)
N7 0.033(3) 0.027(2) 0.028(2) -0.0109(17) -0.0021(18) -0.007(2)
C1 0.024(2) 0.013(2) 0.018(2) -0.0062(17) -0.0022(18) -0.0043(18)
C2 0.025(2) 0.017(2) 0.018(2) -0.0060(17) -0.0047(18) -0.0023(18)
C3 0.021(2) 0.017(2) 0.021(2) -0.0085(18) -0.0043(18) -0.0016(18)
C4 0.022(2) 0.018(2) 0.019(2) -0.0083(18) -0.0027(18) -0.0038(18)
C5 0.023(2) 0.020(2) 0.020(2) -0.0073(18) 0.0022(18) -0.0073(19)
C6 0.028(3) 0.015(2) 0.019(2) -0.0064(17) 0.0012(19) -0.0048(19)
C7 0.033(3) 0.023(2) 0.017(2) -0.0072(18) -0.0005(19) -0.009(2)
C8 0.030(3) 0.016(2) 0.019(2) -0.0028(17) -0.0022(19) -0.0074(19)
C9 0.028(3) 0.016(2) 0.015(2) -0.0008(17) -0.0031(18) -0.0071(19)
C10 0.031(3) 0.010(2) 0.024(2) -0.0013(18) -0.005(2) -0.0038(19)
C11 0.026(3) 0.014(2) 0.021(2) -0.0040(17) -0.0084(19) 0.0006(18)
C12 0.028(3) 0.014(2) 0.026(2) -0.0045(18) -0.005(2) -0.0012(19)
C13 0.030(3) 0.019(2) 0.028(2) -0.012(2) -0.005(2) 0.001(2)
C14 0.026(3) 0.016(2) 0.025(2) -0.0075(18) -0.0022(19) -0.0025(19)
C15 0.016(2) 0.022(2) 0.028(2) -0.0100(19) 0.0008(19) -0.0015(18)
C16 0.022(3) 0.018(2) 0.020(2) -0.0057(18) -0.0020(18) -0.0050(18)
C17 0.024(3) 0.022(2) 0.021(2) -0.0059(18) -0.0036(19) -0.0097(19)
C18 0.026(2) 0.016(2) 0.017(2) -0.0031(17) -0.0042(18) -0.0052(18)
C19 0.026(3) 0.014(2) 0.014(2) -0.0020(16) -0.0023(18) -0.0069(18)
C20 0.023(2) 0.0084(19) 0.016(2) -0.0044(16) -0.0029(17) -0.0031(17)
C21 0.024(2) 0.012(2) 0.027(2) -0.0074(18) -0.0022(19) 0.0013(18)
C22 0.043(3) 0.014(2) 0.030(3) -0.0087(19) -0.005(2) -0.002(2)
C23 0.024(3) 0.017(2) 0.028(2) -0.0093(19) 0.004(2) -0.0024(19)
C24 0.022(3) 0.029(3) 0.039(3) -0.015(2) 0.002(2) -0.003(2)
C25 0.033(3) 0.018(2) 0.026(2) -0.0043(19) 0.001(2) -0.007(2)
C26 0.040(3) 0.038(3) 0.053(4) -0.014(3) 0.002(3) -0.014(3)
C27 0.037(3) 0.017(2) 0.025(2) -0.0003(19) 0.001(2) -0.010(2)
C28 0.058(4) 0.017(2) 0.042(3) -0.005(2) 0.003(3) -0.015(2)
C29 0.029(3) 0.018(2) 0.039(3) -0.006(2) -0.006(2) 0.001(2)
C30 0.046(3) 0.021(3) 0.066(4) -0.018(3) -0.007(3) -0.002(2)
C31 0.023(3) 0.023(2) 0.037(3) -0.011(2) 0.000(2) 0.002(2)
C32 0.033(3) 0.034(3) 0.042(3) -0.011(2) -0.003(2) -0.002(2)
C33 0.021(3) 0.023(2) 0.035(3) -0.004(2) -0.008(2) -0.0062(19)
C34 0.023(3) 0.047(3) 0.043(3) -0.012(3) -0.004(2) -0.010(2)
C35 0.026(3) 0.015(2) 0.027(2) -0.0025(18) -0.0035(19) -0.0075(19)
C36 0.039(3) 0.018(2) 0.036(3) -0.005(2) -0.012(2) -0.009(2)
C37 0.019(2) 0.0069(19) 0.022(2) -0.0025(17) -0.0012(18) -0.0023(17)
C38 0.026(3) 0.022(2) 0.024(2) -0.0081(19) -0.008(2) -0.0018(19)
C39 0.033(3) 0.023(2) 0.023(2) -0.0088(19) -0.005(2) -0.007(2)
C40 0.026(3) 0.020(2) 0.034(3) -0.010(2) -0.010(2) -0.0001(19)
C41 0.026(3) 0.025(2) 0.023(2) -0.011(2) -0.0027(19) 0.001(2)
C42 0.024(3) 0.031(3) 0.019(2) -0.0045(19) -0.0021(19) -0.008(2)
C43 0.034(3) 0.018(2) 0.026(2) -0.0062(19) -0.008(2) -0.007(2)

loop_
_atom_type_symbol
_atom_type_description
_atom_type_scat_dispersion_real
_atom_type_scat_dispersion_imag
_atom_type_scat_source
C C 0.0033 0.0016 'International Tables Vol C Tables 4.2.6.8 and 6.1.1.4'
H H 0.0000 0.0000 'International Tables Vol C Tables 4.2.6.8 and 6.1.1.4'
N N 0.0061 0.0033 'International Tables Vol C Tables 4.2.6.8 and 6.1.1.4'
O O 0.0106 0.0060 'International Tables Vol C Tables 4.2.6.8 and 6.1.1.4'
Fe Fe 0.3463 0.8444 'International Tables Vol C Tables 4.2.6.8 and 6.1.1.4'

loop_
_geom_angle_atom_site_label_1
_geom_angle_atom_site_label_2
_geom_angle_atom_site_label_3
_geom_angle
_geom_angle_site_symmetry_1
O1 Fe1 N1 102.76(13) .
O1 Fe1 N2 99.13(13) .
N1 Fe1 N2 89.01(13) .
O1 Fe1 N4 105.03(13) .
N1 Fe1 N4 86.89(13) .
N2 Fe1 N4 155.81(14) .
O1 Fe1 N3 96.98(13) .
N1 Fe1 N3 160.25(14) .
N2 Fe1 N3 87.25(14) .
N4 Fe1 N3 88.61(13) .
C38 O1 Fe1 136.9(3) .
C4 N1 C1 105.5(3) .
C4 N1 Fe1 125.7(3) .
C1 N1 Fe1 128.0(3) .
C6 N2 C9 105.6(3) .
C6 N2 Fe1 126.2(3) .
C9 N2 Fe1 126.7(3) .
C14 N3 C11 105.4(3) .
C14 N3 Fe1 126.5(3) .
C11 N3 Fe1 126.7(3) .
C16 N4 C19 105.9(3) .
C16 N4 Fe1 126.0(3) .
C19 N4 Fe1 127.9(3) .
O3 N5 O2 123.8(4) .
O3 N5 C39 117.4(4) .
O2 N5 C39 118.8(4) .
O4 N6 O5 123.7(4) .
O4 N6 C41 119.5(4) .
O5 N6 C41 116.8(4) .
O6 N7 O7 124.2(4) .
O6 N7 C43 118.3(4) .
O7 N7 C43 117.4(4) .
C20 C1 N1 123.9(4) .
C20 C1 C2 126.9(4) .
N1 C1 C2 109.2(3) .
C3 C2 C1 107.5(3) .
C3 C2 C21 123.7(4) .
C1 C2 C21 127.9(4) .
C2 C3 C4 106.9(4) .
C2 C3 C23 128.5(4) .
C4 C3 C23 124.5(4) .
N1 C4 C5 125.0(4) .
N1 C4 C3 111.0(3) .
C5 C4 C3 124.0(4) .
C6 C5 C4 126.9(4) .
C6 C5 H5A 116.6 .
C4 C5 H5A 116.6 .
N2 C6 C5 124.3(4) .
N2 C6 C7 110.7(4) .
C5 C6 C7 125.0(4) .
C8 C7 C6 106.4(4) .
C8 C7 C25 128.0(4) .
C6 C7 C25 125.4(4) .
C7 C8 C9 107.5(4) .
C7 C8 C27 128.1(4) .
C9 C8 C27 124.4(4) .
C10 C9 N2 124.8(4) .
C10 C9 C8 125.3(4) .
N2 C9 C8 109.8(4) .
C9 C10 C11 126.7(4) .
C9 C10 H10A 116.7 .
C11 C10 H10A 116.7 .
N3 C11 C10 123.8(4) .
N3 C11 C12 110.3(4) .
C10 C11 C12 125.8(4) .
C13 C12 C11 107.4(4) .
C13 C12 C29 127.6(4) .
C11 C12 C29 125.0(4) .
C12 C13 C14 106.3(4) .
C12 C13 C31 127.7(4) .
C14 C13 C31 125.7(4) .
N3 C14 C15 123.4(4) .
N3 C14 C13 110.6(4) .
C15 C14 C13 125.9(4) .
C16 C15 C14 127.3(4) .
C16 C15 H15A 116.3 .
C14 C15 H15A 116.3 .
C15 C16 N4 125.3(4) .
C15 C16 C17 124.6(4) .
N4 C16 C17 110.1(3) .
C18 C17 C16 107.4(4) .
C18 C17 C33 127.8(4) .
C16 C17 C33 124.8(4) .
C17 C18 C19 107.0(4) .
C17 C18 C35 123.6(4) .
C19 C18 C35 128.7(4) .
N4 C19 C20 124.2(4) .
N4 C19 C18 109.5(3) .
C20 C19 C18 126.3(4) .
C1 C20 C19 124.4(4) .
C1 C20 C37 118.1(4) .
C19 C20 C37 117.3(3) .
C2 C21 C22 111.0(4) .
C2 C21 H21A 109.4 .
C22 C21 H21A 109.4 .
C2 C21 H21B 109.4 .
C22 C21 H21B 109.4 .
H21A C21 H21B 108.0 .
C21 C22 H22A 109.5 .
C21 C22 H22B 109.5 .
H22A C22 H22B 109.5 .
C21 C22 H22C 109.5 .
H22A C22 H22C 109.5 .
H22B C22 H22C 109.5 .
C3 C23 C24 111.5(4) .
C3 C23 H23A 109.3 .
C24 C23 H23A 109.3 .
C3 C23 H23B 109.3 .
C24 C23 H23B 109.3 .
H23A C23 H23B 108.0 .
C23 C24 H24A 109.5 .
C23 C24 H24B 109.5 .
H24A C24 H24B 109.5 .
C23 C24 H24C 109.5 .
H24A C24 H24C 109.5 .
H24B C24 H24C 109.5 .
C26 C25 C7 111.0(4) .
C26 C25 H25A 109.4 .
C7 C25 H25A 109.4 .
C26 C25 H25B 109.4 .
C7 C25 H25B 109.4 .
H25A C25 H25B 108.0 .
C25 C26 H26A 109.5 .
C25 C26 H26B 109.5 .
H26A C26 H26B 109.5 .
C25 C26 H26C 109.5 .
H26A C26 H26C 109.5 .
H26B C26 H26C 109.5 .
C8 C27 C28 113.4(4) .
C8 C27 H27A 108.9 .
C28 C27 H27A 108.9 .
C8 C27 H27B 108.9 .
C28 C27 H27B 108.9 .
H27A C27 H27B 107.7 .
C27 C28 H28A 109.5 .
C27 C28 H28B 109.5 .
H28A C28 H28B 109.5 .
C27 C28 H28C 109.5 .
H28A C28 H28C 109.5 .
H28B C28 H28C 109.5 .
C30 C29 C12 112.9(4) .
C30 C29 H29A 109.0 .
C12 C29 H29A 109.0 .
C30 C29 H29B 109.0 .
C12 C29 H29B 109.0 .
H29A C29 H29B 107.8 .
C29 C30 H30A 109.5 .
C29 C30 H30B 109.5 .
H30A C30 H30B 109.5 .
C29 C30 H30C 109.5 .
H30A C30 H30C 109.5 .
H30B C30 H30C 109.5 .
C13 C31 C32 112.1(4) .
C13 C31 H31A 109.2 .
C32 C31 H31A 109.2 .
C13 C31 H31B 109.2 .
C32 C31 H31B 109.2 .
H31A C31 H31B 107.9 .
C31 C32 H32A 109.5 .
C31 C32 H32B 109.5 .
H32A C32 H32B 109.5 .
C31 C32 H32C 109.5 .
H32A C32 H32C 109.5 .
H32B C32 H32C 109.5 .
C17 C33 C34 112.8(4) .
C17 C33 H33A 109.0 .
C34 C33 H33A 109.0 .
C17 C33 H33B 109.0 .
C34 C33 H33B 109.0 .
H33A C33 H33B 107.8 .
C33 C34 H34A 109.5 .
C33 C34 H34B 109.5 .
H34A C34 H34B 109.5 .
C33 C34 H34C 109.5 .
H34A C34 H34C 109.5 .
H34B C34 H34C 109.5 .
C18 C35 C36 111.7(3) .
C18 C35 H35A 109.3 .
C36 C35 H35A 109.3 .
C18 C35 H35B 109.3 .
C36 C35 H35B 109.3 .
H35A C35 H35B 108.0 .
C35 C36 H36A 109.5 .
C35 C36 H36B 109.5 .
H36A C36 H36B 109.5 .
C35 C36 H36C 109.5 .
H36A C36 H36C 109.5 .
H36B C36 H36C 109.5 .
C37 C37 C20 121.4(5) 2_666
C37 C37 H37A 119.3 2_666
C20 C37 H37A 119.3 .
O1 C38 C43 122.3(4) .
O1 C38 C39 125.5(4) .
C43 C38 C39 112.2(4) .
C40 C39 C38 123.5(4) .
C40 C39 N5 116.4(4) .
C38 C39 N5 120.0(4) .
C39 C40 C41 119.3(4) .
C39 C40 H40A 120.3 .
C41 C40 H40A 120.3 .
C42 C41 C40 121.5(4) .
C42 C41 N6 119.8(4) .
C40 C41 N6 118.7(4) .
C43 C42 C41 117.8(4) .
C43 C42 H42A 121.1 .
C41 C42 H42A 121.1 .
C42 C43 C38 125.4(4) .
C42 C43 N7 116.0(4) .
C38 C43 N7 118.5(4) .

loop_
_geom_bond_atom_site_label_1
_geom_bond_atom_site_label_2
_geom_bond_distance
_geom_bond_site_symmetry_2
Fe1 O1 1.915(3) .
Fe1 N1 2.037(3) .
Fe1 N2 2.044(3) .
Fe1 N4 2.051(3) .
Fe1 N3 2.056(3) .
O1 C38 1.274(5) .
O2 N5 1.234(5) .
O3 N5 1.220(5) .
O4 N6 1.215(5) .
O5 N6 1.241(5) .
O6 N7 1.218(5) .
O7 N7 1.240(5) .
N1 C4 1.376(5) .
N1 C1 1.399(5) .
N2 C6 1.372(5) .
N2 C9 1.390(5) .
N3 C14 1.379(5) .
N3 C11 1.380(5) .
N4 C16 1.381(5) .
N4 C19 1.389(5) .
N5 C39 1.461(6) .
N6 C41 1.454(6) .
N7 C43 1.459(6) .
C1 C20 1.393(6) .
C1 C2 1.447(6) .
C2 C3 1.357(6) .
C2 C21 1.511(5) .
C3 C4 1.433(6) .
C3 C23 1.499(6) .
C4 C5 1.385(6) .
C5 C6 1.379(6) .
C5 H5A 0.9500 .
C6 C7 1.446(6) .
C7 C8 1.359(6) .
C7 C25 1.484(6) .
C8 C9 1.438(6) .
C8 C27 1.493(6) .
C9 C10 1.366(6) .
C10 C11 1.385(6) .
C10 H10A 0.9500 .
C11 C12 1.434(6) .
C12 C13 1.360(6) .
C12 C29 1.505(6) .
C13 C14 1.442(6) .
C13 C31 1.487(6) .
C14 C15 1.380(6) .
C15 C16 1.379(6) .
C15 H15A 0.9500 .
C16 C17 1.439(6) .
C17 C18 1.356(6) .
C17 C33 1.490(6) .
C18 C19 1.450(6) .
C18 C35 1.506(5) .
C19 C20 1.403(6) .
C20 C37 1.510(5) .
C21 C22 1.525(6) .
C21 H21A 0.9900 .
C21 H21B 0.9900 .
C22 H22A 0.9800 .
C22 H22B 0.9800 .
C22 H22C 0.9800 .
C23 C24 1.519(7) .
C23 H23A 0.9900 .
C23 H23B 0.9900 .
C24 H24A 0.9800 .
C24 H24B 0.9800 .
C24 H24C 0.9800 .
C25 C26 1.482(7) .
C25 H25A 0.9900 .
C25 H25B 0.9900 .
C26 H26A 0.9800 .
C26 H26B 0.9800 .
C26 H26C 0.9800 .
C27 C28 1.517(7) .
C27 H27A 0.9900 .
C27 H27B 0.9900 .
C28 H28A 0.9800 .
C28 H28B 0.9800 .
C28 H28C 0.9800 .
C29 C30 1.484(7) .
C29 H29A 0.9900 .
C29 H29B 0.9900 .
C30 H30A 0.9800 .
C30 H30B 0.9800 .
C30 H30C 0.9800 .
C31 C32 1.492(7) .
C31 H31A 0.9900 .
C31 H31B 0.9900 .
C32 H32A 0.9800 .
C32 H32B 0.9800 .
C32 H32C 0.9800 .
C33 C34 1.496(7) .
C33 H33A 0.9900 .
C33 H33B 0.9900 .
C34 H34A 0.9800 .
C34 H34B 0.9800 .
C34 H34C 0.9800 .
C35 C36 1.516(6) .
C35 H35A 0.9900 .
C35 H35B 0.9900 .
C36 H36A 0.9800 .
C36 H36B 0.9800 .
C36 H36C 0.9800 .
C37 C37 1.309(8) 2_666
C37 H37A 0.9500 .
C38 C43 1.422(6) .
C38 C39 1.430(6) .
C39 C40 1.364(6) .
C40 C41 1.380(6) .
C40 H40A 0.9500 .
C41 C42 1.368(6) .
C42 C43 1.366(6) .
C42 H42A 0.9500 .
